data_7032958
loop_
_publ_author_name
'Liu, Jian-Jun'
'Hong, Yu-Jian'
'Guan, Ying-Fang'
'Lin, Mei-Jin'
'Huang, Chang-Cang'
'Dai, Wen-Xin'

_publ_section_title
;
 Lone pair-\p interaction-induced generation of non-interpenetrated and
 photochromic cuboid 3-D naphthalene diimide coordination networks.
;
_journal_issue 2
_journal_name_full 'Dalton transactions (Cambridge, England : 2003)'
_journal_page_first 653
_journal_page_last 658
_journal_paper_doi 10.1039/c4dt03124e
_journal_volume 44
_journal_year 2015
_chemical_formula_moiety 'C6 H3 F0.75 N O Si0.13 Zn0.13, 0.205(I)'
_chemical_formula_sum 'C6 H3 F0.75 I0.2 N O Si0.13 Zn0.13'
_chemical_formula_weight 157.04
_chemical_name_systematic
; 
 ? 
;
_space_group_IT_number 123
_symmetry_cell_setting tetragonal
_symmetry_space_group_name_Hall '-P 4 2'
_symmetry_space_group_name_H-M 'P 4/m m m'
_atom_sites_solution_hydrogens geom
_atom_sites_solution_primary direct
_atom_sites_solution_secondary difmap
_audit_creation_method SHELXL-97
_cell_angle_alpha 90.00
_cell_angle_beta 90.00
_cell_angle_gamma 90.00
_cell_formula_units_Z 8
_cell_length_a 19.739(3)
_cell_length_b 19.739(3)
_cell_length_c 7.4768(15)
_cell_measurement_temperature 113(2)
_cell_volume 2913.2(9)
_computing_cell_refinement 'CrystalClear (Rigaku Inc., 2007)'
_computing_data_collection 'CrystalClear (Rigaku Inc., 2007)'
_computing_data_reduction 'CrystalClear (Rigaku Inc., 2007)'
_computing_molecular_graphics 'DIAMOND (Brandenburg, 2004)'
_computing_publication_material 'SHELXL97 and publCIF (Westrip, 2010)'
_computing_structure_refinement 'SHELXL-97 (Sheldrick, 1997)'
_computing_structure_solution 'SHELXS-97 (Sheldrick, 1990)'
_diffrn_ambient_temperature 113(2)
_diffrn_measured_fraction_theta_full 0.996
_diffrn_measured_fraction_theta_max 0.996
_diffrn_radiation_monochromator graphite
_diffrn_radiation_source 'fine-focus sealed tube'
_diffrn_radiation_type MoK\a
_diffrn_radiation_wavelength 0.71073
_diffrn_reflns_av_R_equivalents 0.0550
_diffrn_reflns_av_sigmaI/netI 0.0221
_diffrn_reflns_limit_h_max 24
_diffrn_reflns_limit_h_min -25
_diffrn_reflns_limit_k_max 24
_diffrn_reflns_limit_k_min -25
_diffrn_reflns_limit_l_max 9
_diffrn_reflns_limit_l_min -9
_diffrn_reflns_number 24611
_diffrn_reflns_theta_full 27.52
_diffrn_reflns_theta_max 27.52
_diffrn_reflns_theta_min 3.09
_exptl_absorpt_coefficient_mu 0.691
_exptl_absorpt_correction_T_max 1.0000
_exptl_absorpt_correction_T_min 0.8348
_exptl_absorpt_correction_type multi-scan
_exptl_crystal_colour red
_exptl_crystal_density_diffrn 0.716
_exptl_crystal_density_method 'not measured'
_exptl_crystal_description block
_exptl_crystal_F_000 617
_exptl_crystal_size_max 0.28
_exptl_crystal_size_mid 0.22
_exptl_crystal_size_min 0.18
_platon_squeeze_details
;
;
_refine_diff_density_max 2.043
_refine_diff_density_min -1.407
_refine_diff_density_rms 0.183
_refine_ls_extinction_method none
_refine_ls_goodness_of_fit_ref 1.186
_refine_ls_hydrogen_treatment constr
_refine_ls_matrix_type full
_refine_ls_number_parameters 72
_refine_ls_number_reflns 1984
_refine_ls_number_restraints 0
_refine_ls_restrained_S_all 1.186
_refine_ls_R_factor_all 0.1100
_refine_ls_R_factor_gt 0.1088
_refine_ls_shift/su_max 0.010
_refine_ls_shift/su_mean 0.001
_refine_ls_structure_factor_coef Fsqd
_refine_ls_weighting_details 'calc w=1/[\s^2^(Fo^2^)+(0.2477P)^2^+2.3190P] where P=(Fo^2^+2Fc^2^)/3'
_refine_ls_weighting_scheme calc
_refine_ls_wR_factor_gt 0.3423
_refine_ls_wR_factor_ref 0.3465
_reflns_number_gt 1961
_reflns_number_total 1984
_reflns_threshold_expression >2sigma(I)
_cod_data_source_file c4dt03124e2.cif
_cod_data_source_block p4mmm
_cod_depositor_comments
;
The following automatic conversions were performed:

'_exptl_absorpt_correction_type' value 'Multi-scan' changed to
'multi-scan' according to
/usr/data/users/saulius/crontab/automatic-downloads/rss-feeds/RSC/lib/dictionaries/cif_core.dic
dictionary named 'cif_core.dic' version 2.4.2 from 2011-04-26.

Automatic conversion script
Id: cif_fix_values 2827 2014-09-09 07:05:25Z andrius 

 Adding full bibliography for 7032956--7032958.cif.
;
_cod_original_sg_symbol_H-M P4/mmm
_cod_original_formula_sum 'C6 H3 F0.75 I0.20 N O Si0.13 Zn0.13'
_cod_database_code 7032958

loop_
_symmetry_equiv_pos_as_xyz
'x, y, z'
'-y, x, z'
'-x, -y, z'
'y, -x, z'
'x, -y, -z'
'-x, y, -z'
'y, x, -z'
'-y, -x, -z'
'-x, -y, -z'
'y, -x, -z'
'x, y, -z'
'-y, x, -z'
'-x, y, z'
'x, -y, z'
'-y, -x, z'
'y, x, z'

loop_
_atom_site_label
_atom_site_type_symbol
_atom_site_fract_x
_atom_site_fract_y
_atom_site_fract_z
_atom_site_U_iso_or_equiv
_atom_site_adp_type
_atom_site_occupancy
_atom_site_symmetry_multiplicity
_atom_site_calc_flag
_atom_site_refinement_flags
Zn1 Zn 0.0000 0.0000 0.0000 0.0193(5) Uani 1 16 d S
I1 I 0.3577(2) 0.0000 -0.5000 0.297(9) Uani 0.205(3) 4 d SP
I2 I 0.5000 0.0000 -0.5000 0.205(5) Uani 0.410(6) 8 d SP
Si1 Si 0.0000 0.0000 0.5000 0.0279(8) Uani 1 16 d S
F1 F 0.0000 0.0000 0.2715(6) 0.0313(12) Uani 1 8 d S
F2 F 0.05982(15) 0.05982(15) 0.5000 0.0408(11) Uani 1 4 d S
O1 O 0.3217(2) 0.1149(3) 0.0000 0.0864(19) Uani 1 2 d S
N1 N 0.1096(3) 0.0000 0.0000 0.0333(12) Uani 1 4 d S
N2 N 0.3226(3) 0.0000 0.0000 0.0530(18) Uani 1 4 d S
C1 C 0.1445(3) 0.0000 -0.1462(7) 0.102(4) Uani 1 2 d S
H1 H 0.1205 0.0000 -0.2563 0.122 Uiso 1 2 calc SR
C2 C 0.2141(3) 0.0000 -0.1528(8) 0.110(5) Uani 1 2 d S
H2 H 0.2369 0.0000 -0.2646 0.132 Uiso 1 2 calc SR
C3 C 0.2491(3) 0.0000 0.0000 0.050(2) Uani 1 4 d S
C4 C 0.3546(3) 0.0625(4) 0.0000 0.0616(18) Uani 1 2 d S
C5 C 0.4297(3) 0.0628(4) 0.0000 0.0557(16) Uani 1 2 d S
C6 C 0.4643(3) 0.0000 0.0000 0.0467(18) Uani 1 4 d S
C7 C 0.4642(3) 0.1211(4) 0.0000 0.073(2) Uani 1 2 d S
H7 H 0.4404 0.1629 0.0000 0.088 Uiso 1 2 calc SR

loop_
_atom_site_aniso_label
_atom_site_aniso_U_11
_atom_site_aniso_U_22
_atom_site_aniso_U_33
_atom_site_aniso_U_23
_atom_site_aniso_U_13
_atom_site_aniso_U_12
Zn1 0.0203(6) 0.0203(6) 0.0172(7) 0.000 0.000 0.000
I1 0.0300(17) 0.83(3) 0.0287(17) 0.000 0.000 0.000
I2 0.067(2) 0.497(14) 0.0504(18) 0.000 0.000 0.000
Si1 0.0286(10) 0.0286(10) 0.0263(16) 0.000 0.000 0.000
F1 0.0364(17) 0.0364(17) 0.021(2) 0.000 0.000 0.000
F2 0.0462(16) 0.0462(16) 0.030(2) 0.000 0.000 -0.0161(17)
O1 0.026(2) 0.086(4) 0.148(6) 0.000 0.000 0.004(2)
N1 0.021(2) 0.047(3) 0.032(3) 0.000 0.000 0.000
N2 0.020(3) 0.075(5) 0.063(4) 0.000 0.000 0.000
C1 0.021(3) 0.256(14) 0.030(3) 0.000 -0.004(2) 0.000
C2 0.023(3) 0.277(15) 0.030(3) 0.000 0.005(2) 0.000
C3 0.018(3) 0.085(6) 0.049(4) 0.000 0.000 0.000
C4 0.028(3) 0.086(5) 0.071(4) 0.000 0.000 0.002(3)
C5 0.021(2) 0.080(5) 0.066(4) 0.000 0.000 0.002(2)
C6 0.024(4) 0.067(5) 0.050(4) 0.000 0.000 0.000
C7 0.025(3) 0.084(5) 0.111(6) 0.000 0.000 0.004(3)

loop_
_atom_type_symbol
_atom_type_description
_atom_type_scat_dispersion_real
_atom_type_scat_dispersion_imag
_atom_type_scat_source
C C 0.0033 0.0016 'International Tables Vol C Tables 4.2.6.8 and 6.1.1.4'
F F 0.0171 0.0103 'International Tables Vol C Tables 4.2.6.8 and 6.1.1.4'
Si Si 0.0817 0.0704 'International Tables Vol C Tables 4.2.6.8 and 6.1.1.4'
Zn Zn 0.2839 1.4301 'International Tables Vol C Tables 4.2.6.8 and 6.1.1.4'
I I -0.4742 1.8119 'International Tables Vol C Tables 4.2.6.8 and 6.1.1.4'
N N 0.0061 0.0033 'International Tables Vol C Tables 4.2.6.8 and 6.1.1.4'
H H 0.0000 0.0000 'International Tables Vol C Tables 4.2.6.8 and 6.1.1.4'
O O 0.0106 0.0060 'International Tables Vol C Tables 4.2.6.8 and 6.1.1.4'

loop_
_geom_angle_atom_site_label_1
_geom_angle_atom_site_label_2
_geom_angle_atom_site_label_3
_geom_angle
_geom_angle_site_symmetry_1
_geom_angle_site_symmetry_3
F1 Zn1 F1 180.0 . 9
F1 Zn1 N1 90.0 . 10
F1 Zn1 N1 90.0 9 10
F1 Zn1 N1 90.0 . 2
F1 Zn1 N1 90.0 9 2
N1 Zn1 N1 180.0 10 2
F1 Zn1 N1 90.0 . 9
F1 Zn1 N1 90.0 9 9
N1 Zn1 N1 90.0 10 9
N1 Zn1 N1 90.0 2 9
F1 Zn1 N1 90.0 . .
F1 Zn1 N1 90.0 9 .
N1 Zn1 N1 90.0 10 .
N1 Zn1 N1 90.0 2 .
N1 Zn1 N1 180.0 9 .
I1 I2 I1 180.0 9_654 .
F2 Si1 F2 180.0(3) . 9_556
F2 Si1 F2 90.0 . 10_556
F2 Si1 F2 90.0 9_556 10_556
F2 Si1 F2 90.0 . 2
F2 Si1 F2 90.0 9_556 2
F2 Si1 F2 180.00(15) 10_556 2
F2 Si1 F1 90.0 . 9_556
F2 Si1 F1 90.0 9_556 9_556
F2 Si1 F1 90.0 10_556 9_556
F2 Si1 F1 90.0 2 9_556
F2 Si1 F1 90.0 . .
F2 Si1 F1 90.0 9_556 .
F2 Si1 F1 90.0 10_556 .
F2 Si1 F1 90.0 2 .
F1 Si1 F1 180.0 9_556 .
Si1 F1 Zn1 180.0 . .
C1 N1 C1 115.5(6) 11 .
C1 N1 Zn1 122.2(3) 11 .
C1 N1 Zn1 122.2(3) . .
C4 N2 C4 125.7(7) . 5
C4 N2 C3 117.2(3) . .
C4 N2 C3 117.2(3) 5 .
N1 C1 C2 124.3(5) . .
N1 C1 H1 117.8 . .
C2 C1 H1 117.8 . .
C3 C2 C1 119.1(5) . .
C3 C2 H2 120.4 . .
C1 C2 H2 120.4 . .
C2 C3 C2 117.7(7) 11 .
C2 C3 N2 121.2(4) 11 .
C2 C3 N2 121.2(4) . .
O1 C4 N2 120.7(6) . .
O1 C4 C5 121.9(7) . .
N2 C4 C5 117.4(6) . .
C7 C5 C6 120.6(6) . .
C7 C5 C4 120.8(6) . .
C6 C5 C4 118.6(6) . .
C6 C6 C5 118.8(4) 9_655 5
C6 C6 C5 118.8(4) 9_655 .
C5 C6 C5 122.4(7) 5 .
C5 C7 C7 120.6(4) . 13_655
C5 C7 H7 119.7 . .
C7 C7 H7 119.7 13_655 .

loop_
_geom_bond_atom_site_label_1
_geom_bond_atom_site_label_2
_geom_bond_distance
_geom_bond_site_symmetry_2
Zn1 F1 2.030(5) .
Zn1 F1 2.030(5) 9
Zn1 N1 2.163(5) 10
Zn1 N1 2.163(5) 2
Zn1 N1 2.163(5) 9
Zn1 N1 2.163(5) .
I1 I2 2.809(4) .
I2 I1 2.809(4) 9_654
Si1 F2 1.670(4) .
Si1 F2 1.670(4) 9_556
Si1 F2 1.670(4) 10_556
Si1 F2 1.670(4) 2
Si1 F1 1.708(5) 9_556
Si1 F1 1.708(5) .
O1 C4 1.223(9) .
N1 C1 1.292(6) 11
N1 C1 1.292(6) .
N2 C4 1.386(8) .
N2 C4 1.386(8) 5
N2 C3 1.451(9) .
C1 C2 1.374(8) .
C1 H1 0.9500 .
C2 C3 1.335(7) .
C2 H2 0.9500 .
C3 C2 1.335(7) 11
C4 C5 1.483(8) .
C5 C7 1.338(10) .
C5 C6 1.414(8) .
C6 C6 1.411(13) 9_655
C6 C5 1.414(8) 5
C7 C7 1.412(11) 13_655
C7 H7 0.9500 .

loop_
_geom_torsion_atom_site_label_1
_geom_torsion_atom_site_label_2
_geom_torsion_atom_site_label_3
_geom_torsion_atom_site_label_4
_geom_torsion
_geom_torsion_site_symmetry_1
_geom_torsion_site_symmetry_4
F2 Si1 F1 Zn1 0(100) . .
F2 Si1 F1 Zn1 0.0 9_556 .
F2 Si1 F1 Zn1 0(100) 10_556 .
F2 Si1 F1 Zn1 0(100) 2 .
F1 Si1 F1 Zn1 0.0 9_556 .
F1 Zn1 F1 Si1 0.0 9 .
N1 Zn1 F1 Si1 0.0 10 .
N1 Zn1 F1 Si1 0.0 2 .
N1 Zn1 F1 Si1 0.0 9 .
N1 Zn1 F1 Si1 0.0 . .
F1 Zn1 N1 C1 0.0 . 11
F1 Zn1 N1 C1 180.0 9 11
N1 Zn1 N1 C1 -90.0 10 11
N1 Zn1 N1 C1 90.0 2 11
N1 Zn1 N1 C1 0.0 9 11
F1 Zn1 N1 C1 180.0 . .
F1 Zn1 N1 C1 0.0 9 .
N1 Zn1 N1 C1 90.0 10 .
N1 Zn1 N1 C1 -90.0 2 .
N1 Zn1 N1 C1 0.0 9 .
C1 N1 C1 C2 0.0 11 .
Zn1 N1 C1 C2 180.0 . .
N1 C1 C2 C3 0.0 . .
C1 C2 C3 C2 0.0 . 11
C1 C2 C3 N2 180.0 . .
C4 N2 C3 C2 -90.0 . 11
C4 N2 C3 C2 90.0 5 11
C4 N2 C3 C2 90.0 . .
C4 N2 C3 C2 -90.0 5 .
C4 N2 C4 O1 180.0 5 .
C3 N2 C4 O1 0.0 . .
C4 N2 C4 C5 0.0 5 .
C3 N2 C4 C5 180.0 . .
O1 C4 C5 C7 0.0 . .
N2 C4 C5 C7 180.0 . .
O1 C4 C5 C6 180.0 . .
N2 C4 C5 C6 0.0 . .
C7 C5 C6 C6 0.0 . 9_655
C4 C5 C6 C6 180.0 . 9_655
C7 C5 C6 C5 180.0 . 5
C4 C5 C6 C5 0.0 . 5
C6 C5 C7 C7 0.0 . 13_655
C4 C5 C7 C7 180.0 . 13_655

loop_
_platon_squeeze_void_nr
_platon_squeeze_void_average_x
_platon_squeeze_void_average_y
_platon_squeeze_void_average_z
_platon_squeeze_void_volume
_platon_squeeze_void_count_electrons
_platon_squeeze_void_content
1 0.500 0.500 -0.139 1797 195 ' '
